data_7000085
loop_
_publ_author_name
'Jones, Leigh F.'
'Jensen, Paul'
'Moubaraki, Boujemaa'
'Cashion, John D.'
'Berry, Kevin J.'
'Murray, Keith S.'

_publ_section_title
;
 The role of diisopropanolamine (dipaH3) in cluster dimerisation and
 polymerisation: from spin frustrated S= 5 FeIII 6 clusters to the
 novel 1-D covalent polymer of mixed valence [CoII3CoIII] tetramers.
;
_journal_issue 20
_journal_name_full 'Dalton transactions (Cambridge, England : 2003)'
_journal_page_first 3344
_journal_page_last 3352
_journal_paper_doi 10.1039/b504270d
_journal_year 2005
_chemical_formula_sum 'C66 H132 Fe6 N4 O31'
_chemical_formula_weight 1812.87
_chemical_name_common (Fe6O2(OH)2(piv)10(dipaH2)2).2MeCN.3H2O
_chemical_name_systematic
;
?
;
_space_group_IT_number 61
_symmetry_cell_setting orthorhombic
_symmetry_space_group_name_Hall '-P 2ac 2ab'
_symmetry_space_group_name_H-M 'P b c a'
_atom_sites_solution_hydrogens geom
_atom_sites_solution_primary direct
_atom_sites_solution_secondary difmap
_audit_creation_method SHELXL-97
_cell_angle_alpha 90.00
_cell_angle_beta 90.00
_cell_angle_gamma 90.00
_cell_formula_units_Z 4
_cell_length_a 20.6547(2)
_cell_length_b 19.9776(2)
_cell_length_c 21.4828(2)
_cell_measurement_temperature 123(2)
_cell_volume 8864.48(15)
_computing_cell_refinement 'HKL Scalepack (Otwinowski & minor 1997)'
_computing_data_collection 'Collect (nonius BV, 1997-2000)'
_computing_data_reduction 'HKL Denzo and Scalepack (Otwinowski & minor 1997)'
_computing_molecular_graphics XSEED
_computing_publication_material XSEED
_computing_structure_refinement 'SHELXL-97 (Sheldrick, 1997)'
_computing_structure_solution 'SHELXS-97 (Sheldrick, 1990)'
_diffrn_ambient_temperature 123(2)
_diffrn_measured_fraction_theta_full 0.999
_diffrn_measured_fraction_theta_max 0.997
_diffrn_radiation_monochromator graphite
_diffrn_radiation_source 'fine-focus sealed tube'
_diffrn_radiation_type MoK\a
_diffrn_radiation_wavelength 0.71073
_diffrn_reflns_av_R_equivalents 0.0834
_diffrn_reflns_av_sigmaI/netI 0.0411
_diffrn_reflns_limit_h_max 27
_diffrn_reflns_limit_h_min -27
_diffrn_reflns_limit_k_max 26
_diffrn_reflns_limit_k_min -26
_diffrn_reflns_limit_l_max 28
_diffrn_reflns_limit_l_min -28
_diffrn_reflns_number 109403
_diffrn_reflns_theta_full 27.50
_diffrn_reflns_theta_max 28.19
_diffrn_reflns_theta_min 2.37
_exptl_absorpt_coefficient_mu 1.033
_exptl_absorpt_correction_T_max 0.917
_exptl_absorpt_correction_T_min 0.703
_exptl_absorpt_correction_type numerical
_exptl_absorpt_process_details XPREP
_exptl_crystal_colour brown
_exptl_crystal_density_diffrn 1.358
_exptl_crystal_density_method 'not measured'
_exptl_crystal_description 'thin plate'
_exptl_crystal_F_000 3880
_exptl_crystal_size_max 0.36
_exptl_crystal_size_mid 0.32
_exptl_crystal_size_min 0.08
_platon_squeeze_details ' ?'
_refine_diff_density_max 0.894
_refine_diff_density_min -0.861
_refine_diff_density_rms 0.120
_refine_ls_extinction_method none
_refine_ls_goodness_of_fit_ref 1.106
_refine_ls_hydrogen_treatment mixed
_refine_ls_matrix_type full
_refine_ls_number_parameters 504
_refine_ls_number_reflns 10878
_refine_ls_number_restraints 12
_refine_ls_restrained_S_all 1.119
_refine_ls_R_factor_all 0.0755
_refine_ls_R_factor_gt 0.0540
_refine_ls_shift/su_max 0.001
_refine_ls_shift/su_mean 0.000
_refine_ls_structure_factor_coef Fsqd
_refine_ls_weighting_details 'calc w=1/[\s^2^(Fo^2^)+(0.0981P)^2^+5.9180P] where P=(Fo^2^+2Fc^2^)/3'
_refine_ls_weighting_scheme calc
_refine_ls_wR_factor_gt 0.1586
_refine_ls_wR_factor_ref 0.1679
_reflns_number_gt 8184
_reflns_number_total 10878
_reflns_threshold_expression >2sigma(I)
_cod_data_source_file b504270d.txt
_cod_data_source_block lfj21\pbca1s
_cod_depositor_comments
;
The following automatic conversions were performed:
'_symmetry_cell_setting' value 'Orthorhombic' changed to 'orthorhombic'
according to '/home/saulius/struct/CIF-dictionaries/cif_core.dic'
dictionary named 'cif_core.dic' version 2.4.1 from
2010-06-29.

'_exptl_absorpt_correction_type' value 'Numerical' changed to
'numerical' according to
'/home/saulius/struct/CIF-dictionaries/cif_core.dic' dictionary named
'cif_core.dic' version 2.4.1 from 2010-06-29.

Automatic conversion script
Id: cif_fix_enum 1527 2010-12-29 10:47:43Z saulius 
;
_cod_original_sg_symbol_H-M pbca
_cod_database_code 7000085

loop_
_symmetry_equiv_pos_as_xyz
'x, y, z'
'-x+1/2, -y, z+1/2'
'x+1/2, -y+1/2, -z'
'-x, y+1/2, -z+1/2'
'-x, -y, -z'
'x-1/2, y, -z-1/2'
'-x-1/2, y-1/2, z'
'x, -y-1/2, z-1/2'

loop_
_atom_site_label
_atom_site_type_symbol
_atom_site_fract_x
_atom_site_fract_y
_atom_site_fract_z
_atom_site_U_iso_or_equiv
_atom_site_adp_type
_atom_site_occupancy
_atom_site_symmetry_multiplicity
_atom_site_calc_flag
_atom_site_refinement_flags
_atom_site_disorder_assembly
_atom_site_disorder_group
Fe3 Fe 0.45799(2) 0.46173(2) 0.392753(18) 0.01813(12) Uani 1 1 d D . .
Fe1 Fe 0.42310(2) 0.46903(2) 0.678747(19) 0.02393(13) Uani 1 1 d . . .
Fe2 Fe 0.40617(2) 0.44733(2) 0.544718(18) 0.01800(12) Uani 1 1 d D . .
O1 O 0.46000(10) 0.49826(10) 0.60315(9) 0.0197(4) Uani 1 1 d . . .
O2 O 0.42991(9) 0.50156(10) 0.47245(9) 0.0181(4) Uani 1 1 d D . .
H2A H 0.4472(8) 0.5375(6) 0.4793(7) 0.022 Uiso 1 1 d D . .
O7 O 0.34819(11) 0.39124(11) 0.49002(10) 0.0290(5) Uani 1 1 d . . .
O8 O 0.36839(11) 0.41759(12) 0.39053(9) 0.0281(5) Uani 1 1 d . . .
O5 O 0.41604(10) 0.54100(11) 0.34704(10) 0.0258(5) Uani 1 1 d . . .
O6 O 0.49735(11) 0.58059(12) 0.28952(10) 0.0302(5) Uani 1 1 d . . .
O3 O 0.46844(12) 0.41867(12) 0.30688(10) 0.0335(6) Uani 1 1 d . . .
O4 O 0.55657(13) 0.45876(13) 0.26133(11) 0.0369(6) Uani 1 1 d . . .
O12 O 0.33931(11) 0.52380(12) 0.66305(10) 0.0287(5) Uani 1 1 d . . .
O13 O 0.32895(10) 0.51015(11) 0.56008(9) 0.0257(5) Uani 1 1 d . . .
O11 O 0.38611(11) 0.39693(11) 0.62406(10) 0.0264(5) Uani 1 1 d . . .
O9 O 0.48907(12) 0.37168(10) 0.42628(10) 0.0286(5) Uani 1 1 d . . .
O10 O 0.48165(11) 0.38259(11) 0.52939(10) 0.0268(5) Uani 1 1 d . . .
O15 O 0.30049(14) 0.55762(17) 0.43031(13) 0.0494(7) Uani 1 1 d D . .
N1 N 0.36443(15) 0.41754(16) 0.74697(13) 0.0356(7) Uani 1 1 d . . .
H1 H 0.3277 0.4440 0.7519 0.043 Uiso 1 1 calc R A 1
C1 C 0.33500(15) 0.39074(15) 0.43205(14) 0.0248(6) Uani 1 1 d . . .
C2 C 0.27430(17) 0.35186(19) 0.41261(16) 0.0360(8) Uani 1 1 d . . .
C3 C 0.2876(2) 0.2780(2) 0.4250(2) 0.0600(13) Uani 1 1 d . . .
H3A H 0.3270 0.2645 0.4030 0.090 Uiso 1 1 calc R . .
H3B H 0.2509 0.2512 0.4101 0.090 Uiso 1 1 calc R . .
H3C H 0.2932 0.2709 0.4698 0.090 Uiso 1 1 calc R . .
C4 C 0.21635(19) 0.3769(3) 0.4518(2) 0.0548(11) Uani 1 1 d . . .
H4A H 0.2111 0.4252 0.4458 0.082 Uiso 1 1 calc R . .
H4B H 0.2244 0.3675 0.4959 0.082 Uiso 1 1 calc R . .
H4C H 0.1768 0.3538 0.4385 0.082 Uiso 1 1 calc R . .
C5 C 0.2600(2) 0.3630(3) 0.34312(19) 0.0561(12) Uani 1 1 d . . .
H5A H 0.2983 0.3514 0.3185 0.084 Uiso 1 1 calc R . .
H5B H 0.2489 0.4101 0.3361 0.084 Uiso 1 1 calc R . .
H5C H 0.2236 0.3346 0.3305 0.084 Uiso 1 1 calc R . .
C6 C 0.43842(16) 0.57597(15) 0.30342(14) 0.0243(6) Uani 1 1 d . . .
C7 C 0.38898(17) 0.61382(18) 0.26345(15) 0.0331(8) Uani 1 1 d . . .
C8 C 0.3552(2) 0.6661(2) 0.3041(2) 0.0531(11) Uani 1 1 d . . .
H8A H 0.3318 0.6436 0.3378 0.080 Uiso 1 1 calc R . .
H8B H 0.3245 0.6917 0.2787 0.080 Uiso 1 1 calc R . .
H8C H 0.3876 0.6965 0.3218 0.080 Uiso 1 1 calc R . .
C9 C 0.3376(2) 0.5625(2) 0.2423(2) 0.0516(11) Uani 1 1 d . . .
H9A H 0.3150 0.5446 0.2788 0.077 Uiso 1 1 calc R . .
H9B H 0.3589 0.5258 0.2199 0.077 Uiso 1 1 calc R . .
H9C H 0.3064 0.5845 0.2147 0.077 Uiso 1 1 calc R . .
C10 C 0.4203(2) 0.6446(3) 0.2063(2) 0.0756(18) Uani 1 1 d . . .
H10A H 0.4565 0.6731 0.2192 0.113 Uiso 1 1 calc R . .
H10B H 0.3883 0.6717 0.1839 0.113 Uiso 1 1 calc R . .
H10C H 0.4363 0.6090 0.1790 0.113 Uiso 1 1 calc R . .
C11 C 0.50906(16) 0.41829(16) 0.26474(14) 0.0269(7) Uani 1 1 d . . .
C12 C 0.50142(19) 0.36856(19) 0.21112(16) 0.0386(8) Uani 1 1 d . . .
C13 C 0.4636(4) 0.3083(3) 0.2334(3) 0.108(3) Uani 1 1 d . . .
H13A H 0.4881 0.2853 0.2660 0.162 Uiso 1 1 calc R . .
H13B H 0.4563 0.2777 0.1985 0.162 Uiso 1 1 calc R . .
H13C H 0.4218 0.3230 0.2502 0.162 Uiso 1 1 calc R . .
C14 C 0.4652(3) 0.4073(3) 0.1600(2) 0.094(2) Uani 1 1 d . . .
H14A H 0.4221 0.4197 0.1751 0.141 Uiso 1 1 calc R . .
H14B H 0.4610 0.3790 0.1230 0.141 Uiso 1 1 calc R . .
H14C H 0.4895 0.4479 0.1495 0.141 Uiso 1 1 calc R . .
C15 C 0.5667(2) 0.3486(3) 0.1858(3) 0.0673(14) Uani 1 1 d . . .
H15A H 0.5922 0.3274 0.2188 0.101 Uiso 1 1 calc R . .
H15B H 0.5895 0.3885 0.1707 0.101 Uiso 1 1 calc R . .
H15C H 0.5609 0.3170 0.1513 0.101 Uiso 1 1 calc R . .
C19 C 0.3415(2) 0.3556(2) 0.71807(17) 0.0437(9) Uani 1 1 d . . .
H19A H 0.3007 0.3411 0.7383 0.052 Uiso 1 1 calc R . .
H19B H 0.3741 0.3198 0.7238 0.052 Uiso 1 1 calc R . .
C20 C 0.32981(18) 0.36713(19) 0.64908(16) 0.0364(8) Uani 1 1 d . . .
H20 H 0.2926 0.3986 0.6439 0.044 Uiso 1 1 calc R B .
C21 C 0.3136(2) 0.3015(2) 0.61789(19) 0.0535(11) Uani 1 1 d . . .
H21A H 0.3130 0.3077 0.5726 0.080 Uiso 1 1 calc R . .
H21B H 0.2709 0.2863 0.6319 0.080 Uiso 1 1 calc R . .
H21C H 0.3463 0.2680 0.6289 0.080 Uiso 1 1 calc R . .
C22 C 0.31210(16) 0.53535(16) 0.61188(14) 0.0260(7) Uani 1 1 d . . .
C23 C 0.25351(19) 0.58197(19) 0.61083(15) 0.0371(8) Uani 1 1 d . . .
C24 C 0.2366(2) 0.6059(2) 0.67691(17) 0.0507(11) Uani 1 1 d . . .
H24A H 0.2286 0.5670 0.7037 0.076 Uiso 1 1 calc R . .
H24B H 0.1977 0.6339 0.6754 0.076 Uiso 1 1 calc R . .
H24C H 0.2728 0.6320 0.6938 0.076 Uiso 1 1 calc R . .
C25 C 0.1963(2) 0.5440(3) 0.5819(2) 0.0553(12) Uani 1 1 d . . .
H25A H 0.2079 0.5290 0.5399 0.083 Uiso 1 1 calc R . .
H25B H 0.1586 0.5737 0.5795 0.083 Uiso 1 1 calc R . .
H25C H 0.1857 0.5051 0.6077 0.083 Uiso 1 1 calc R . .
C26 C 0.2689(3) 0.6426(2) 0.5696(2) 0.0619(14) Uani 1 1 d . . .
H26A H 0.3071 0.6659 0.5859 0.093 Uiso 1 1 calc R . .
H26B H 0.2319 0.6733 0.5694 0.093 Uiso 1 1 calc R . .
H26C H 0.2776 0.6275 0.5270 0.093 Uiso 1 1 calc R . .
C27 C 0.49513(14) 0.34938(14) 0.48092(13) 0.0207(6) Uani 1 1 d . . .
C28 C 0.52109(19) 0.27976(16) 0.48981(15) 0.0324(8) Uani 1 1 d . . .
C29 C 0.5362(3) 0.2465(2) 0.4273(2) 0.0695(17) Uani 1 1 d . . .
H29A H 0.5718 0.2704 0.4069 0.104 Uiso 1 1 calc R . .
H29B H 0.4977 0.2480 0.4007 0.104 Uiso 1 1 calc R . .
H29C H 0.5488 0.1998 0.4343 0.104 Uiso 1 1 calc R . .
C30 C 0.5816(2) 0.2843(3) 0.5308(2) 0.0654(14) Uani 1 1 d . . .
H30A H 0.6140 0.3127 0.5104 0.098 Uiso 1 1 calc R . .
H30B H 0.5995 0.2394 0.5371 0.098 Uiso 1 1 calc R . .
H30C H 0.5700 0.3037 0.5712 0.098 Uiso 1 1 calc R . .
C31 C 0.4689(3) 0.2392(2) 0.5241(2) 0.0604(13) Uani 1 1 d . . .
H31A H 0.4603 0.2597 0.5647 0.091 Uiso 1 1 calc R . .
H31B H 0.4840 0.1932 0.5300 0.091 Uiso 1 1 calc R . .
H31C H 0.4290 0.2390 0.4994 0.091 Uiso 1 1 calc R . .
H15D H 0.3331(12) 0.557(2) 0.4072(16) 0.035(11) Uiso 1 1 d D . .
H15E H 0.315(3) 0.548(3) 0.4654(13) 0.09(2) Uiso 1 1 d D . .
O14 O 0.3017(3) 0.4628(2) 0.8556(3) 0.0609(14) Uani 0.80 1 d PD B 1
H14 H 0.2721 0.4610 0.8824 0.073 Uiso 0.80 1 calc PR B 1
C16 C 0.3730(3) 0.3965(4) 0.9227(2) 0.0561(17) Uani 0.80 1 d PD B 1
H16A H 0.4052 0.3605 0.9224 0.084 Uiso 0.80 1 calc PR B 1
H16B H 0.3397 0.3867 0.9540 0.084 Uiso 0.80 1 calc PR B 1
H16C H 0.3942 0.4390 0.9330 0.084 Uiso 0.80 1 calc PR B 1
C17 C 0.3420(3) 0.4017(3) 0.8597(2) 0.0391(11) Uani 0.80 1 d PD B 1
H17 H 0.3155 0.3610 0.8507 0.047 Uiso 0.80 1 calc PR B 1
C18 C 0.3927(3) 0.4118(2) 0.8096(3) 0.0367(14) Uani 0.80 1 d PD B 1
H18A H 0.4176 0.4529 0.8190 0.044 Uiso 0.80 1 calc PR B 1
H18B H 0.4232 0.3736 0.8103 0.044 Uiso 0.80 1 calc PR B 1
O14' O 0.2957(10) 0.4375(12) 0.8479(13) 0.0609(14) Uani 0.20 1 d PD B 2
H14' H 0.2764 0.4663 0.8696 0.073 Uiso 0.20 1 calc PR B 2
C16' C 0.3901(13) 0.4338(15) 0.9190(7) 0.057(8) Uani 0.20 1 d PD B 2
H16D H 0.3650 0.3969 0.9369 0.086 Uiso 0.20 1 calc PR B 2
H16E H 0.3842 0.4741 0.9444 0.086 Uiso 0.20 1 calc PR B 2
H16F H 0.4361 0.4216 0.9182 0.086 Uiso 0.20 1 calc PR B 2
C17' C 0.3672(9) 0.4472(11) 0.8537(7) 0.044(5) Uani 0.20 1 d PD B 2
H17' H 0.3816 0.4919 0.8379 0.053 Uiso 0.20 1 calc PR B 2
C18' C 0.3884(15) 0.3895(13) 0.8111(12) 0.0367(14) Uani 0.20 1 d PD B 2
H18C H 0.3667 0.3470 0.8220 0.044 Uiso 0.20 1 calc PR B 2
H18D H 0.4360 0.3831 0.8117 0.044 Uiso 0.20 1 calc PR B 2

loop_
_atom_site_aniso_label
_atom_site_aniso_U_11
_atom_site_aniso_U_22
_atom_site_aniso_U_33
_atom_site_aniso_U_23
_atom_site_aniso_U_13
_atom_site_aniso_U_12
Fe3 0.0240(2) 0.0192(2) 0.0112(2) -0.00047(15) 0.00105(15) -0.00224(16)
Fe1 0.0250(2) 0.0353(3) 0.0115(2) 0.00054(17) 0.00244(16) 0.00105(18)
Fe2 0.0234(2) 0.0192(2) 0.0114(2) -0.00154(15) 0.00152(15) -0.00263(16)
O1 0.0208(10) 0.0255(11) 0.0127(9) 0.0003(8) 0.0000(8) -0.0015(8)
O2 0.0239(10) 0.0180(10) 0.0126(9) -0.0013(8) 0.0007(8) -0.0037(8)
O7 0.0334(12) 0.0367(12) 0.0169(10) -0.0029(9) 0.0006(9) -0.0154(10)
O8 0.0300(12) 0.0370(13) 0.0174(10) -0.0018(9) 0.0002(9) -0.0120(10)
O5 0.0259(11) 0.0329(12) 0.0187(11) 0.0077(9) -0.0009(8) 0.0028(9)
O6 0.0284(12) 0.0404(13) 0.0218(11) 0.0123(10) 0.0005(9) 0.0004(10)
O3 0.0453(14) 0.0397(13) 0.0157(11) -0.0076(10) 0.0052(10) -0.0077(11)
O4 0.0411(14) 0.0504(15) 0.0193(12) -0.0109(10) 0.0043(10) -0.0090(12)
O12 0.0291(12) 0.0397(13) 0.0173(10) -0.0047(9) 0.0034(9) 0.0068(10)
O13 0.0240(11) 0.0360(12) 0.0172(10) -0.0006(9) 0.0004(8) 0.0043(9)
O11 0.0327(12) 0.0277(11) 0.0187(10) 0.0007(9) 0.0044(9) -0.0052(9)
O9 0.0455(14) 0.0193(10) 0.0208(11) 0.0014(8) 0.0060(10) 0.0026(10)
O10 0.0379(12) 0.0242(11) 0.0183(10) -0.0031(8) -0.0002(9) 0.0069(9)
O15 0.0404(16) 0.079(2) 0.0291(15) 0.0084(14) 0.0005(13) 0.0251(15)
N1 0.0335(16) 0.0512(18) 0.0219(14) 0.0040(13) 0.0034(12) 0.0005(13)
C1 0.0272(16) 0.0258(15) 0.0213(15) -0.0057(12) -0.0011(12) -0.0034(12)
C2 0.0351(18) 0.045(2) 0.0277(17) -0.0021(15) -0.0077(14) -0.0154(16)
C3 0.075(3) 0.037(2) 0.069(3) -0.007(2) -0.026(3) -0.021(2)
C4 0.033(2) 0.074(3) 0.057(3) -0.001(2) 0.0020(19) -0.017(2)
C5 0.046(2) 0.084(3) 0.038(2) 0.000(2) -0.0181(19) -0.026(2)
C6 0.0312(17) 0.0254(15) 0.0163(14) 0.0018(12) -0.0017(12) 0.0007(12)
C7 0.0333(18) 0.0399(19) 0.0261(17) 0.0127(14) -0.0041(14) 0.0044(15)
C8 0.063(3) 0.038(2) 0.058(3) 0.0008(19) -0.012(2) 0.017(2)
C9 0.051(3) 0.059(3) 0.045(2) -0.008(2) -0.026(2) 0.008(2)
C10 0.055(3) 0.112(4) 0.060(3) 0.061(3) 0.003(2) 0.016(3)
C11 0.0346(17) 0.0286(16) 0.0174(15) -0.0026(12) -0.0028(13) 0.0048(13)
C12 0.048(2) 0.041(2) 0.0268(17) -0.0154(15) 0.0028(16) 0.0037(17)
C13 0.166(7) 0.069(4) 0.090(5) -0.052(3) 0.050(4) -0.060(4)
C14 0.116(5) 0.117(5) 0.050(3) -0.051(3) -0.046(3) 0.052(4)
C15 0.062(3) 0.066(3) 0.074(3) -0.039(3) 0.007(3) 0.012(2)
C19 0.048(2) 0.051(2) 0.0325(19) 0.0094(17) 0.0072(17) -0.0111(18)
C20 0.041(2) 0.041(2) 0.0275(17) 0.0073(15) 0.0056(15) -0.0100(16)
C21 0.071(3) 0.046(2) 0.043(2) -0.0007(18) 0.008(2) -0.022(2)
C22 0.0263(16) 0.0303(17) 0.0213(15) 0.0016(12) 0.0062(12) 0.0032(13)
C23 0.040(2) 0.046(2) 0.0252(17) 0.0062(15) 0.0107(15) 0.0193(17)
C24 0.063(3) 0.060(3) 0.0299(19) -0.0033(18) 0.0140(19) 0.023(2)
C25 0.034(2) 0.093(4) 0.039(2) 0.003(2) 0.0033(18) 0.020(2)
C26 0.102(4) 0.038(2) 0.045(2) 0.0084(19) 0.024(3) 0.022(2)
C27 0.0256(15) 0.0199(14) 0.0165(13) -0.0010(11) -0.0001(11) -0.0016(11)
C28 0.052(2) 0.0235(16) 0.0217(16) -0.0002(13) 0.0068(14) 0.0112(15)
C29 0.135(5) 0.036(2) 0.037(2) -0.0005(18) 0.027(3) 0.037(3)
C30 0.065(3) 0.067(3) 0.065(3) 0.008(2) -0.008(2) 0.036(3)
C31 0.102(4) 0.027(2) 0.053(3) 0.0072(18) 0.015(3) -0.008(2)
O14 0.067(2) 0.066(4) 0.049(2) -0.005(3) 0.0158(19) 0.029(3)
C16 0.059(4) 0.086(5) 0.023(3) 0.007(3) 0.006(3) 0.011(4)
C17 0.058(3) 0.037(3) 0.023(2) 0.0055(19) 0.008(2) 0.010(2)
C18 0.049(3) 0.042(4) 0.0198(17) 0.008(3) 0.0000(17) 0.004(3)
O14' 0.067(2) 0.066(4) 0.049(2) -0.005(3) 0.0158(19) 0.029(3)
C16' 0.071(17) 0.09(2) 0.010(9) -0.005(11) 0.018(10) -0.025(16)
C17' 0.054(12) 0.067(14) 0.010(8) 0.013(8) 0.009(8) 0.026(11)
C18' 0.049(3) 0.042(4) 0.0198(17) 0.008(3) 0.0000(17) 0.004(3)

loop_
_atom_type_symbol
_atom_type_description
_atom_type_scat_dispersion_real
_atom_type_scat_dispersion_imag
_atom_type_scat_source
C C 0.0033 0.0016 'International Tables Vol C Tables 4.2.6.8 and 6.1.1.4'
H H 0.0000 0.0000 'International Tables Vol C Tables 4.2.6.8 and 6.1.1.4'
N N 0.0061 0.0033 'International Tables Vol C Tables 4.2.6.8 and 6.1.1.4'
O O 0.0106 0.0060 'International Tables Vol C Tables 4.2.6.8 and 6.1.1.4'
Fe Fe 0.3463 0.8444 'International Tables Vol C Tables 4.2.6.8 and 6.1.1.4'

loop_
_geom_angle_atom_site_label_1
_geom_angle_atom_site_label_2
_geom_angle_atom_site_label_3
_geom_angle
_geom_angle_site_symmetry_1
_geom_angle_site_symmetry_3
_geom_angle_publ_flag
O1 Fe3 O2 93.03(8) 5_666 . ?
O1 Fe3 O9 94.30(9) 5_666 . ?
O2 Fe3 O9 98.14(8) . . ?
O1 Fe3 O3 97.25(9) 5_666 . ?
O2 Fe3 O3 168.97(9) . . ?
O9 Fe3 O3 85.09(9) . . ?
O1 Fe3 O8 178.63(8) 5_666 . ?
O2 Fe3 O8 85.89(8) . . ?
O9 Fe3 O8 85.01(10) . . ?
O3 Fe3 O8 83.88(9) . . ?
O1 Fe3 O5 94.30(9) 5_666 . ?
O2 Fe3 O5 88.85(8) . . ?
O9 Fe3 O5 168.61(9) . . ?
O3 Fe3 O5 86.43(10) . . ?
O8 Fe3 O5 86.54(9) . . ?
O1 Fe1 O4 104.40(10) . 5_666 ?
O1 Fe1 O11 82.65(9) . . ?
O4 Fe1 O11 169.63(10) 5_666 . ?
O1 Fe1 O6 96.48(9) . 5_666 ?
O4 Fe1 O6 88.04(11) 5_666 5_666 ?
O11 Fe1 O6 98.83(10) . 5_666 ?
O1 Fe1 O12 91.94(9) . . ?
O4 Fe1 O12 84.17(10) 5_666 . ?
O11 Fe1 O12 88.04(9) . . ?
O6 Fe1 O12 169.73(9) 5_666 . ?
O1 Fe1 N1 163.18(10) . . ?
O4 Fe1 N1 91.42(11) 5_666 . ?
O11 Fe1 N1 80.92(10) . . ?
O6 Fe1 N1 89.64(10) 5_666 . ?
O12 Fe1 N1 83.89(11) . . ?
O1 Fe1 Fe2 41.30(6) . . ?
O4 Fe1 Fe2 140.52(8) 5_666 . ?
O11 Fe1 Fe2 43.51(6) . . ?
O6 Fe1 Fe2 110.66(7) 5_666 . ?
O12 Fe1 Fe2 79.57(6) . . ?
N1 Fe1 Fe2 121.90(8) . . ?
O2 Fe2 O1 94.51(8) . . ?
O2 Fe2 O7 89.66(8) . . ?
O1 Fe2 O7 175.80(9) . . ?
O2 Fe2 O11 174.99(9) . . ?
O1 Fe2 O11 80.50(8) . . ?
O7 Fe2 O11 95.32(9) . . ?
O2 Fe2 O10 91.79(8) . . ?
O1 Fe2 O10 89.94(9) . . ?
O7 Fe2 O10 90.43(9) . . ?
O11 Fe2 O10 88.69(9) . . ?
O2 Fe2 O13 89.07(8) . . ?
O1 Fe2 O13 91.17(8) . . ?
O7 Fe2 O13 88.39(9) . . ?
O11 Fe2 O13 90.55(9) . . ?
O10 Fe2 O13 178.54(9) . . ?
O2 Fe2 Fe1 131.89(6) . . ?
O1 Fe2 Fe1 39.41(6) . . ?
O7 Fe2 Fe1 136.44(6) . . ?
O11 Fe2 Fe1 43.16(6) . . ?
O10 Fe2 Fe1 99.21(6) . . ?
O13 Fe2 Fe1 81.07(6) . . ?
Fe3 O1 Fe1 117.16(10) 5_666 . ?
Fe3 O1 Fe2 139.75(11) 5_666 . ?
Fe1 O1 Fe2 99.28(9) . . ?
Fe2 O2 Fe3 122.59(10) . . ?
C1 O7 Fe2 134.4(2) . . ?
C1 O8 Fe3 131.8(2) . . ?
C6 O5 Fe3 129.0(2) . . ?
C6 O6 Fe1 131.8(2) . 5_666 ?
C11 O3 Fe3 137.3(2) . . ?
C11 O4 Fe1 126.1(2) . 5_666 ?
C22 O12 Fe1 127.8(2) . . ?
C22 O13 Fe2 126.5(2) . . ?
C20 O11 Fe1 113.12(19) . . ?
C20 O11 Fe2 134.4(2) . . ?
Fe1 O11 Fe2 93.33(9) . . ?
C27 O9 Fe3 132.11(19) . . ?
C27 O10 Fe2 129.01(19) . . ?
C19 N1 C18 116.8(3) . . ?
C19 N1 C18' 100.0(10) . . ?
C18 N1 C18' 16.8(10) . . ?
C19 N1 Fe1 107.2(2) . . ?
C18 N1 Fe1 115.8(3) . . ?
C18' N1 Fe1 126.0(12) . . ?
O8 C1 O7 125.2(3) . . ?
O8 C1 C2 118.4(3) . . ?
O7 C1 C2 116.4(3) . . ?
C3 C2 C1 107.2(3) . . ?
C3 C2 C5 110.1(4) . . ?
C1 C2 C5 110.4(3) . . ?
C3 C2 C4 110.9(4) . . ?
C1 C2 C4 108.7(3) . . ?
C5 C2 C4 109.4(3) . . ?
O6 C6 O5 125.0(3) . . ?
O6 C6 C7 118.4(3) . . ?
O5 C6 C7 116.5(3) . . ?
C10 C7 C8 112.3(4) . . ?
C10 C7 C6 111.7(3) . . ?
C8 C7 C6 108.7(3) . . ?
C10 C7 C9 108.9(4) . . ?
C8 C7 C9 108.0(3) . . ?
C6 C7 C9 107.2(3) . . ?
O3 C11 O4 124.2(3) . . ?
O3 C11 C12 119.1(3) . . ?
O4 C11 C12 116.7(3) . . ?
C15 C12 C13 111.5(4) . . ?
C15 C12 C11 110.6(3) . . ?
C13 C12 C11 109.4(3) . . ?
C15 C12 C14 108.1(4) . . ?
C13 C12 C14 112.1(5) . . ?
C11 C12 C14 105.1(3) . . ?
N1 C19 C20 109.7(3) . . ?
O11 C20 C21 112.3(3) . . ?
O11 C20 C19 107.7(3) . . ?
C21 C20 C19 109.7(3) . . ?
O12 C22 O13 124.8(3) . . ?
O12 C22 C23 118.7(3) . . ?
O13 C22 C23 116.5(3) . . ?
C22 C23 C26 109.0(3) . . ?
C22 C23 C25 108.4(3) . . ?
C26 C23 C25 108.4(4) . . ?
C22 C23 C24 110.8(3) . . ?
C26 C23 C24 109.6(3) . . ?
C25 C23 C24 110.6(3) . . ?
O9 C27 O10 124.0(3) . . ?
O9 C27 C28 118.7(3) . . ?
O10 C27 C28 117.3(3) . . ?
C27 C28 C29 111.3(3) . . ?
C27 C28 C30 108.0(3) . . ?
C29 C28 C30 111.4(4) . . ?
C27 C28 C31 107.3(3) . . ?
C29 C28 C31 109.6(4) . . ?
C30 C28 C31 109.2(3) . . ?
O14 C17 C16 110.4(5) . . ?
O14 C17 C18 103.7(4) . . ?
C16 C17 C18 110.8(5) . . ?
N1 C18 C17 112.6(5) . . ?
O14' C17' C16' 111.4(17) . . ?
O14' C17' C18' 97.7(17) . . ?
C16' C17' C18' 109.4(17) . . ?
C17' C18' N1 99.6(15) . . ?

loop_
_geom_bond_atom_site_label_1
_geom_bond_atom_site_label_2
_geom_bond_distance
_geom_bond_site_symmetry_2
_geom_bond_publ_flag
Fe3 O1 1.875(2) 5_666 ?
Fe3 O2 1.9751(19) . ?
Fe3 O9 2.041(2) . ?
Fe3 O3 2.047(2) . ?
Fe3 O8 2.051(2) . ?
Fe3 O5 2.055(2) . ?
Fe1 O1 1.887(2) . ?
Fe1 O4 1.979(2) 5_666 ?
Fe1 O11 2.010(2) . ?
Fe1 O6 2.036(2) 5_666 ?
Fe1 O12 2.075(2) . ?
Fe1 N1 2.162(3) . ?
Fe1 Fe2 2.9327(6) . ?
Fe2 O2 1.9556(19) . ?
Fe2 O1 1.961(2) . ?
Fe2 O7 2.018(2) . ?
Fe2 O11 2.022(2) . ?
Fe2 O10 2.052(2) . ?
Fe2 O13 2.056(2) . ?
O1 Fe3 1.875(2) 5_666 ?
O7 C1 1.275(4) . ?
O8 C1 1.249(4) . ?
O5 C6 1.257(4) . ?
O6 C6 1.257(4) . ?
O6 Fe1 2.036(2) 5_666 ?
O3 C11 1.234(4) . ?
O4 C11 1.274(4) . ?
O4 Fe1 1.979(2) 5_666 ?
O12 C22 1.256(4) . ?
O13 C22 1.270(4) . ?
O11 C20 1.413(4) . ?
O9 C27 1.262(4) . ?
O10 C27 1.266(3) . ?
N1 C19 1.463(5) . ?
N1 C18 1.472(7) . ?
N1 C18' 1.57(3) . ?
C1 C2 1.533(4) . ?
C2 C3 1.523(6) . ?
C2 C5 1.538(5) . ?
C2 C4 1.546(6) . ?
C6 C7 1.534(4) . ?
C7 C10 1.518(5) . ?
C7 C8 1.530(5) . ?
C7 C9 1.544(5) . ?
C11 C12 1.529(4) . ?
C12 C15 1.509(6) . ?
C12 C13 1.513(7) . ?
C12 C14 1.536(7) . ?
C19 C20 1.519(5) . ?
C20 C21 1.510(5) . ?
C22 C23 1.527(5) . ?
C23 C26 1.535(5) . ?
C23 C25 1.536(6) . ?
C23 C24 1.538(5) . ?
C27 C28 1.503(4) . ?
C28 C29 1.530(5) . ?
C28 C30 1.532(6) . ?
C28 C31 1.537(6) . ?
O14 C17 1.481(6) . ?
C16 C17 1.502(7) . ?
C17 C18 1.514(7) . ?
O14' C17' 1.496(18) . ?
C16' C17' 1.503(16) . ?
C17' C18' 1.536(17) . ?

loop_
_platon_squeeze_void_nr
_platon_squeeze_void_average_x
_platon_squeeze_void_average_y
_platon_squeeze_void_average_z
_platon_squeeze_void_volume
_platon_squeeze_void_count_electrons
1 0.000 0.000 0.000 136.2 53.7
2 0.500 0.000 0.500 136.2 53.9
3 0.000 0.500 0.500 136.0 53.8
4 0.500 0.500 1.000 136.1 53.8
